data_1571838
loop_
_publ_author_name
'Carroll, Robert C.'
'Coles, Simon J.'

_publ_section_title
;
 Statistical optimization of guest uptake in crystalline sponges: grading
 structural outcomes.
;
_journal_coeditor_code LT5068
_journal_issue 4
_journal_name_full IUCrJ
_journal_paper_doi 10.1107/S2052252524004871
_journal_volume 11
_journal_year 2024
_chemical_formula_moiety 'C36 H24 I6 N12 Zn3'
_chemical_formula_sum 'C36 H24 I6 N12 Zn3'
_chemical_formula_weight 1582.18
_chemical_name_systematic catena-[bis(mu-2,4,6-tri(pyridin-4-yl)-1,3,5-triazine)-hexachloro-tri-zinc
_space_group_crystal_system monoclinic
_space_group_IT_number 15
_space_group_name_Hall '-C 2yc'
_space_group_name_H-M_alt 'C 1 2/c 1'
_atom_sites_solution_hydrogens geom
_atom_sites_solution_primary dual
_audit_creation_date 2024-02-26
_audit_creation_method
;
Olex2 1.5-alpha
(compiled 2024.01.24 svn.r2f8d729c for OlexSys, GUI svn.r6923)
;
_cell_angle_alpha 90
_cell_angle_beta 101.219(6)
_cell_angle_gamma 90
_cell_formula_units_Z 8
_cell_length_a 34.4567(17)
_cell_length_b 15.0045(4)
_cell_length_c 30.444(2)
_cell_measurement_reflns_used 7111
_cell_measurement_temperature 100(2)
_cell_measurement_theta_max 67.7350
_cell_measurement_theta_min 2.9630
_cell_volume 15438.9(14)
_computing_cell_refinement 'CrysAlisPro 1.171.41.122a (Rigaku OD, 2021)'
_computing_data_collection 'CrysAlisPro 1.171.41.122a (Rigaku OD, 2021)'
_computing_data_reduction 'CrysAlisPro 1.171.41.122a (Rigaku OD, 2021)'
_computing_molecular_graphics 'Olex2 1.5-alpha (Dolomanov et al., 2009)'
_computing_publication_material 'Olex2 1.5-alpha (Dolomanov et al., 2009)'
_computing_structure_refinement 'SHELXL 2016/6 (Sheldrick, 2015)'
_computing_structure_solution 'SHELXT 2014/5 (Sheldrick, 2014)'
_diffrn_ambient_environment N~2~
_diffrn_ambient_temperature 100(2)
_diffrn_detector 'hybrid pixel array detector'
_diffrn_detector_area_resol_mean 10
_diffrn_detector_dtime 0.000
_diffrn_detector_type 'Rigaku, HyPix 6000HE'
_diffrn_measured_fraction_theta_full 0.995
_diffrn_measured_fraction_theta_max 0.994
_diffrn_measurement_details
;
List of Runs (angles in degrees, time in seconds):

  # Type    Start    End  Width  t~exp~   \w     \q     \k     \f   Frames
--------------------------------------------------------------------------
  1  \w   -165.00 -91.00   0.50    6.00    -- -103.00 -31.00-171.00  148
  2  \w    -58.00 -33.00   0.50    6.00    -- -103.00 125.00  30.00   50
  3  \w   -109.00 -84.00   0.50    6.00    -- -103.00 125.00  30.00   50
  4  \w   -170.00 -94.00   0.50    6.00    -- -103.00 -61.00 120.00  152
  5  \w    -62.00 -37.00   0.50    6.00    -- -103.00  61.00 -30.00   50
  6  \w    -92.00 -67.00   0.50    6.00    -- -103.00  77.00-180.00   50
  7  \w    -56.00 -31.00   0.50    6.00    -- -103.00  61.00-150.00   50
  8  \w    -65.00 -32.00   0.50    6.00    -- -103.00  61.00 -90.00   66
  9  \w     97.00 134.00   0.50    6.00    --  101.75  31.00 -11.00   74
 10  \w     38.00  73.00   0.50    6.00    --  101.75 -61.00  30.00   70
 11  \w     34.00  73.00   0.50    6.00    --  101.75 -61.00  90.00   78
 12  \w     88.00 114.00   0.50    6.00    --  101.75  15.00 120.00   52
 13  \w     39.00  73.00   0.50    6.00    --  101.75 -61.00-180.00   68
 14  \w     29.00  72.00   0.50    6.00    --  101.75 -61.00 -90.00   86
 15  \w     29.00  68.00   0.50    6.00    --  101.75 -61.00 150.00   78
 16  \w     29.00  56.00   0.50    6.00    --  101.75 -61.00 -30.00   54
 17  \w     37.00  70.00   0.50    6.00    --  101.75 -61.00   0.00   66
 18  \w     40.00  72.00   0.50    6.00    --  101.75 -61.00  60.00   64
 19  \w    144.00 171.00   0.50    6.00    --  101.75  15.00 120.00   54
 20  \w     36.00  71.00   0.50    6.00    --  101.75 -61.00-150.00   70
 21  \w     37.00  62.00   0.50    6.00    --  101.75 -77.00   0.00   50
 22  \w     71.00  98.00   0.50    6.00    --  101.75 -77.00   0.00   54
 23  \w   -120.00 -35.00   0.50    1.20    --  -46.48 -31.00-171.00  170
 24  \w    -31.00  26.00   0.50    1.20    --  -46.48  31.00 -11.00  114
 25  \w    -17.00  37.00   0.50    1.20    --   46.48 -31.00-171.00  108
 26  \w     44.00 101.00   0.50    1.20    --   46.48  31.00 -11.00  114
 27  \w    -13.00  20.00   0.50    1.20    --  -46.48  19.00 -30.00   66
 28  \w     25.00  90.00   0.50    1.20    --   46.48-125.00  60.00  130
;
_diffrn_measurement_device 'four-circle diffractometer'
_diffrn_measurement_device_details 'Rigaku Oxford Difffraction, UG2 \k goniometer'
_diffrn_measurement_device_type
; Rigaku 007HF equipped with Varimax confocal mirrors and a UG2 goniometer
 and HyPix 6000HE detector
;
_diffrn_measurement_method 'profile data from \w-scans'
_diffrn_measurement_specimen_support 'MiTeGen loops'
_diffrn_orient_matrix_type 'CrysAlisPro convention (1999,Acta A55,543-557)'
_diffrn_orient_matrix_UB_11 -0.0082157000
_diffrn_orient_matrix_UB_12 -0.0010124000
_diffrn_orient_matrix_UB_13 -0.0515834000
_diffrn_orient_matrix_UB_21 0.0409805000
_diffrn_orient_matrix_UB_22 -0.0418727000
_diffrn_orient_matrix_UB_23 0.0008646000
_diffrn_orient_matrix_UB_31 -0.0181747000
_diffrn_orient_matrix_UB_32 -0.0936825000
_diffrn_orient_matrix_UB_33 0.0001424000
_diffrn_radiation_collimation 0.3
_diffrn_radiation_monochromator 'Varimax focusing mirrors'
_diffrn_radiation_probe x-ray
_diffrn_radiation_type 'Cu K\a'
_diffrn_radiation_wavelength 1.54184
_diffrn_reflns_av_R_equivalents 0.0601
_diffrn_reflns_av_unetI/netI 0.0496
_diffrn_reflns_Laue_measured_fraction_full 0.995
_diffrn_reflns_Laue_measured_fraction_max 0.994
_diffrn_reflns_limit_h_max 35
_diffrn_reflns_limit_h_min -41
_diffrn_reflns_limit_k_max 15
_diffrn_reflns_limit_k_min -18
_diffrn_reflns_limit_l_max 36
_diffrn_reflns_limit_l_min -36
_diffrn_reflns_number 51251
_diffrn_reflns_point_group_measured_fraction_full 0.995
_diffrn_reflns_point_group_measured_fraction_max 0.994
_diffrn_reflns_theta_full 67.684
_diffrn_reflns_theta_max 68.251
_diffrn_reflns_theta_min 2.615
_diffrn_source 'Rotating anode'
_diffrn_source_current 30.0
_diffrn_source_power 1.2
_diffrn_source_target Cu
_diffrn_source_type 'Rigaku 007 HF'
_diffrn_source_voltage 40.0
_exptl_absorpt_coefficient_mu 20.126
_exptl_absorpt_correction_T_max 0.469
_exptl_absorpt_correction_T_min 0.123
_exptl_absorpt_correction_type analytical
_exptl_absorpt_process_details
;
CrysAlisPro 1.171.41.122a (Rigaku Oxford Diffraction, 2021)
Analytical numeric absorption correction using a multifaceted crystal
model based on expressions derived by R.C. Clark & J.S. Reid.
(Clark, R. C. & Reid, J. S. (1995). Acta Cryst. A51, 887-897)
Empirical absorption correction using spherical harmonics,
implemented in SCALE3 ABSPACK scaling algorithm.
;
_exptl_crystal_colour colourless
_exptl_crystal_colour_primary colourless
_exptl_crystal_density_diffrn 1.361
_exptl_crystal_description block
_exptl_crystal_F_000 5856
_exptl_crystal_size_max 0.2
_exptl_crystal_size_mid 0.11
_exptl_crystal_size_min 0.04
_refine_diff_density_max 1.048
_refine_diff_density_min -0.734
_refine_diff_density_rms 0.133
_refine_ls_extinction_method none
_refine_ls_goodness_of_fit_ref 1.085
_refine_ls_hydrogen_treatment constr
_refine_ls_matrix_type full
_refine_ls_number_parameters 625
_refine_ls_number_reflns 14055
_refine_ls_number_restraints 27
_refine_ls_restrained_S_all 1.094
_refine_ls_R_factor_all 0.1006
_refine_ls_R_factor_gt 0.0791
_refine_ls_shift/su_max 0.002
_refine_ls_shift/su_mean 0.000
_refine_ls_structure_factor_coef Fsqd
_refine_ls_weighting_details 'w=1/[\s^2^(Fo^2^)+(0.1744P)^2^] where P=(Fo^2^+2Fc^2^)/3'
_refine_ls_weighting_scheme calc
_refine_ls_wR_factor_gt 0.2581
_refine_ls_wR_factor_ref 0.2769
_reflns_Friedel_coverage 0.000
_reflns_number_gt 8775
_reflns_number_total 14055
_reflns_threshold_expression 'I > 2\s(I)'
_cod_data_source_file lt5068.cif
_cod_data_source_block 25_1_24b
_cod_database_code 1571838
_shelx_shelxl_version_number 2016/6
_chemical_oxdiff_formula '(Zn3 I6 N12 H24 C36) (C15 H16 O3)2 (C6 H12)2'
_chemical_oxdiff_usercomment JP-9300-04
_shelx_space_group_comment
;
The symmetry employed for this shelxl refinement is uniquely defined
by the following loop, which should always be used as a source of
symmetry information in preference to the above space-group names.
They are only intended as comments.
;
_shelx_estimated_absorpt_t_max 0.500
_shelx_estimated_absorpt_t_min 0.108
_olex2_refinement_description
;
1. Fixed Uiso
 At 1.2 times of:
  All C(H) groups
2. Restrained distances
 I502-Zn51 \\sim I302-Zn31
 with sigma of 0.02
 I501-Zn51 \\sim I301-Zn31
 with sigma of 0.02
 Zn51-N301 \\sim Zn31-N301
 with sigma of 0.02
 I502-I501 \\sim I302-I301
 with sigma of 0.04
 I502-N301 \\sim I302-N301
 with sigma of 0.04
 I501-N301 \\sim I301-N301
 with sigma of 0.04
 I305-Zn33 \\sim I405-Zn43
 with sigma of 0.02
 I306-Zn33 \\sim I406-Zn43
 with sigma of 0.02
 Zn33-N312 \\sim Zn43-N312
 with sigma of 0.02
 I305-I306 \\sim I405-I406
 with sigma of 0.04
 I305-N312 \\sim I405-N312
 with sigma of 0.04
 I306-N312 \\sim I406-N312
 with sigma of 0.04
 I304-Zn32 \\sim I404-Zn42
 with sigma of 0.02
 I303-Zn32 \\sim I403-Zn42
 with sigma of 0.02
 Zn32-N307 \\sim Zn42-N307
 with sigma of 0.02
 Zn32-N306 \\sim Zn42-N306
 with sigma of 0.02
 I304-I303 \\sim I404-I403
 with sigma of 0.04
 I304-N307 \\sim I404-N307
 with sigma of 0.04
 I304-N306 \\sim I404-N306
 with sigma of 0.04
 I303-N307 \\sim I403-N307
 with sigma of 0.04
 I303-N306 \\sim I403-N306
 with sigma of 0.04
 Zn52-N307 \\sim Zn52-N306
 with sigma of 0.02
 I503-Zn52 \\sim I403-Zn42
 with sigma of 0.02
 I504-Zn52 \\sim I304-Zn32
 with sigma of 0.02
3. Others
 1*[Sof(I302)+Sof(Zn31)+Sof(I301)]+1*[Sof(I502)+Sof(I501)+Sof(Zn51)]+1*
 [Sof(I401)+Sof(I402)+Sof(Zn41)]=1 with esd of 0.00001
 Sof(I302)=Sof(Zn31)=Sof(I301)=FVAR(1)
 Sof(I502)=Sof(I501)=Sof(Zn51)=FVAR(2)
 Sof(I401)=Sof(I402)=Sof(Zn41)=FVAR(3)
 Fixed Sof: I304(0.43038) I303(0.43038) I305(0.42064) I306(0.42064)
 Zn32(0.43038) Zn33(0.42064) I405(0.3262) Zn43(0.3262) I406(0.3262)
 I404(0.54285) I403(0.54285) Zn42(0.54285) I503(0.02679) I504(0.02679)
 Zn52(0.02679) I505(0.25317) I506(0.25317) Zn53(0.25317)
 Fixed Uiso: I502(0.08) I501(0.08) Zn51(0.08) I503(0.08) I504(0.08) Zn52(0.08)
 I401(0.08) I402(0.08) Zn41(0.08)
4.a Aromatic/amide H refined with riding coordinates:
 C320(H320), C319(H319), C329(H329), C328(H328), C314(H314), C305(H305),
 C315(H315), C323(H323), C304(H304), C301(H301), C310(H310), C322(H322),
 C311(H311), C312(H312), C318(H318), C302(H302), C317(H317), C331(H331),
 C332(H332), C313(H313), C335(H335), C336(H336), C333(H333), C330(H330)
;
_smtbx_masks_void_probe_radius 1.2
_smtbx_masks_void_truncation_radius 1.2
_olex2_date_sample_data_collection 2022-08-09
_olex2_date_sample_submission 2022-08-09
_olex2_submission_original_sample_id 50_1_24b
_olex2_submission_special_instructions 'No special instructions were received'
_oxdiff_exptl_absorpt_empirical_details
;
Empirical correction (ABSPACK) includes:
- Absorption correction using spherical harmonics
- Frame scaling
- Detector area scaling
- B-factor correction
;
_oxdiff_exptl_absorpt_empirical_full_max 3.252
_oxdiff_exptl_absorpt_empirical_full_min 0.331

loop_
_space_group_symop_operation_xyz
'x, y, z'
'-x, y, -z+1/2'
'x+1/2, y+1/2, z'
'-x+1/2, y+1/2, -z+1/2'
'-x, -y, -z'
'x, -y, z-1/2'
'-x+1/2, -y+1/2, -z'
'x+1/2, -y+1/2, z-1/2'

loop_
_atom_site_label
_atom_site_type_symbol
_atom_site_fract_x
_atom_site_fract_y
_atom_site_fract_z
_atom_site_U_iso_or_equiv
_atom_site_adp_type
_atom_site_occupancy
_atom_site_site_symmetry_order
_atom_site_calc_flag
_atom_site_refinement_flags_posn
_atom_site_refinement_flags_adp
_atom_site_refinement_flags_occupancy
_atom_site_disorder_assembly
_atom_site_disorder_group
I304 I 0.47851(18) 0.3517(5) 0.3714(2) 0.195(3) Uani 0.4304 1 d D . P A 1
I303 I 0.37809(18) 0.2688(3) 0.4388(2) 0.197(3) Uani 0.4304 1 d D . P A 1
I502 I 0.1279(5) 0.2756(13) 0.0584(6) 0.080 Uiso 0.0336(15) 1 d D U P B 3
I501 I 0.1676(6) 0.4677(13) -0.0341(5) 0.080 Uiso 0.0336(15) 1 d D U P B 3
I305 I 0.26919(14) 0.7649(3) 0.71178(13) 0.1017(9) Uani 0.4206 1 d D . P C 1
I306 I 0.37568(17) 0.8415(3) 0.80916(17) 0.1170(12) Uani 0.4206 1 d D . P C 1
Zn32 Zn 0.41938(13) 0.3784(3) 0.40678(19) 0.078(3) Uani 0.4304 1 d D . P A 1
Zn51 Zn 0.1422(10) 0.4335(18) 0.0365(6) 0.080 Uiso 0.0336(15) 1 d D U P B 3
Zn33 Zn 0.32972(17) 0.8602(4) 0.7325(2) 0.0861(19) Uani 0.4206 1 d D . P C 1
N304 N 0.31929(19) 0.6808(4) 0.2502(3) 0.085(2) Uani 1 1 d . . . . .
N302 N 0.2803(2) 0.5520(4) 0.2263(3) 0.087(2) Uani 1 1 d . . . . .
N309 N 0.4801(2) 0.7714(5) 0.5262(2) 0.087(2) Uani 1 1 d . . . . .
N308 N 0.4279(2) 0.7231(5) 0.5609(3) 0.091(2) Uani 1 1 d . . . . .
N307 N 0.4357(3) 0.4807(5) 0.4526(3) 0.089(2) Uani 1 1 d D . . . .
N306 N 0.3801(2) 0.4502(4) 0.3592(3) 0.091(2) Uani 1 1 d D . . . .
N303 N 0.2667(2) 0.6896(4) 0.1876(3) 0.092(2) Uani 1 1 d . . . . .
N310 N 0.4620(2) 0.8568(5) 0.5847(3) 0.091(2) Uani 1 1 d . . . . .
N311 N 0.5810(3) 1.0104(5) 0.5507(4) 0.108(3) Uani 1 1 d . . . . .
C327 C 0.5172(3) 0.9012(5) 0.5513(4) 0.084(3) Uani 1 1 d . . . . .
N301 N 0.1700(2) 0.4697(4) 0.1011(3) 0.111(3) Uani 1 1 d D . . . .
N305 N 0.3132(3) 1.0053(5) 0.2226(5) 0.127(4) Uani 1 1 d . . . . .
C320 C 0.4725(3) 0.6124(5) 0.4764(3) 0.083(3) Uani 1 1 d . . . . .
H320 H 0.493242 0.652265 0.473538 0.099 Uiso 1 1 calc R U . . .
C321 C 0.4474(3) 0.6298(6) 0.5053(3) 0.080(2) Uani 1 1 d . . . . .
C326 C 0.4342(3) 0.7966(5) 0.5867(3) 0.084(2) Uani 1 1 d . . . . .
C319 C 0.4663(3) 0.5338(6) 0.4512(3) 0.088(2) Uani 1 1 d . . . . .
H319 H 0.484451 0.517994 0.432729 0.106 Uiso 1 1 calc R U . . .
C325 C 0.4848(3) 0.8391(5) 0.5539(3) 0.083(2) Uani 1 1 d . . . . .
C303 C 0.2301(3) 0.5587(5) 0.1601(4) 0.092(3) Uani 1 1 d . . . . .
C306 C 0.2608(3) 0.6033(5) 0.1922(3) 0.094(3) Uani 1 1 d . . . . .
C324 C 0.4522(3) 0.7140(5) 0.5322(3) 0.082(2) Uani 1 1 d . . . . .
C307 C 0.2951(3) 0.7255(5) 0.2174(4) 0.093(3) Uani 1 1 d . . . . .
N312 N 0.3582(4) 0.8419(5) 0.6794(5) 0.129(4) Uani 1 1 d D . . . .
C308 C 0.3094(2) 0.5939(4) 0.2530(3) 0.082(2) Uani 1 1 d . . . . .
C329 C 0.5661(3) 0.9626(6) 0.5151(4) 0.096(3) Uani 1 1 d . . . . .
H329 H 0.577102 0.966941 0.488879 0.115 Uiso 1 1 calc R U . . .
C316 C 0.3346(2) 0.5423(5) 0.2902(3) 0.084(2) Uani 1 1 d . . . . .
C328 C 0.5348(3) 0.9065(6) 0.5157(4) 0.098(3) Uani 1 1 d . . . . .
H328 H 0.525240 0.870415 0.490222 0.117 Uiso 1 1 calc R U . . .
C314 C 0.3511(3) 0.4107(5) 0.3315(4) 0.108(4) Uani 1 1 d . . . . .
H314 H 0.346336 0.349338 0.336130 0.130 Uiso 1 1 calc R U . . .
C309 C 0.3019(3) 0.8228(5) 0.2175(4) 0.094(3) Uani 1 1 d . . . . .
C334 C 0.4082(3) 0.8119(6) 0.6190(4) 0.091(3) Uani 1 1 d . . . . .
C305 C 0.1920(3) 0.4274(6) 0.1356(4) 0.118(4) Uani 1 1 d . . . . .
H305 H 0.186668 0.366176 0.139853 0.142 Uiso 1 1 calc R U . . .
C315 C 0.3272(3) 0.4536(5) 0.2959(4) 0.108(4) Uani 1 1 d . . . . .
H315 H 0.306603 0.423109 0.276352 0.130 Uiso 1 1 calc R U . . .
C323 C 0.4135(5) 0.4940(8) 0.4804(6) 0.129(5) Uani 1 1 d . . . . .
H323 H 0.394370 0.450076 0.483463 0.155 Uiso 1 1 calc R U . . .
C304 C 0.2218(3) 0.4673(5) 0.1654(4) 0.110(4) Uani 1 1 d . . . . .
H304 H 0.236777 0.434026 0.189378 0.132 Uiso 1 1 calc R U . . .
C301 C 0.1780(3) 0.5563(7) 0.0954(4) 0.120(4) Uani 1 1 d . . . . .
H301 H 0.163677 0.586789 0.070060 0.144 Uiso 1 1 calc R U . . .
C310 C 0.2763(3) 0.8778(6) 0.1901(5) 0.119(4) Uani 1 1 d . . . . .
H310 H 0.254277 0.855032 0.169509 0.143 Uiso 1 1 calc R U . . .
C322 C 0.4162(4) 0.5749(8) 0.5083(4) 0.117(4) Uani 1 1 d . . . . .
H322 H 0.397705 0.588052 0.526863 0.141 Uiso 1 1 calc R U . . .
C311 C 0.2845(4) 0.9716(7) 0.1940(6) 0.129(5) Uani 1 1 d . . . . .
H311 H 0.267751 1.010994 0.174408 0.155 Uiso 1 1 calc R U . . .
C312 C 0.3367(4) 0.9533(7) 0.2456(7) 0.147(6) Uani 1 1 d . . . . .
H312 H 0.359417 0.978951 0.263992 0.176 Uiso 1 1 calc R U . . .
C318 C 0.3853(4) 0.5347(7) 0.3535(5) 0.143(6) Uani 1 1 d . . . . .
H318 H 0.405169 0.564384 0.374307 0.171 Uiso 1 1 calc R U . . .
C302 C 0.2063(3) 0.6023(6) 0.1251(4) 0.124(5) Uani 1 1 d . . . . .
H302 H 0.209434 0.664624 0.121309 0.148 Uiso 1 1 calc R U . . .
C317 C 0.3637(4) 0.5841(6) 0.3190(5) 0.134(5) Uani 1 1 d . . . . .
H317 H 0.369198 0.645461 0.315559 0.161 Uiso 1 1 calc R U . . .
C331 C 0.5319(4) 0.9512(11) 0.5908(6) 0.153(6) Uani 1 1 d . . . . .
H331 H 0.521158 0.948165 0.617214 0.183 Uiso 1 1 calc R U . . .
C332 C 0.3497(6) 0.7845(10) 0.6460(7) 0.155(6) Uani 1 1 d . . . . .
H332 H 0.326091 0.750699 0.644233 0.186 Uiso 1 1 calc R U . . .
C313 C 0.3331(3) 0.8615(6) 0.2472(5) 0.121(4) Uani 1 1 d . . . . .
H313 H 0.351252 0.826499 0.267675 0.145 Uiso 1 1 calc R U . . .
C335 C 0.4170(4) 0.8760(9) 0.6511(7) 0.140(5) Uani 1 1 d . . . . .
H335 H 0.438776 0.915299 0.652290 0.168 Uiso 1 1 calc R U . . .
C336 C 0.3912(5) 0.8804(12) 0.6830(7) 0.150(6) Uani 1 1 d . . . . .
H336 H 0.399881 0.915286 0.709069 0.180 Uiso 1 1 calc R U . . .
C333 C 0.3712(4) 0.7690(7) 0.6141(5) 0.121(4) Uani 1 1 d . . . . .
H333 H 0.361819 0.730888 0.589394 0.145 Uiso 1 1 calc R U . . .
I302 I 0.11354(5) 0.26014(5) 0.08658(8) 0.1885(10) Uani 0.9147(18) 1 d D . P B 1
Zn31 Zn 0.12906(5) 0.40607(10) 0.05330(8) 0.1225(8) Uani 0.9147(18) 1 d D . P B 1
I301 I 0.15185(4) 0.42329(15) -0.02022(7) 0.1876(9) Uani 0.9147(18) 1 d D . P B 1
I405 I 0.2577(2) 0.7778(4) 0.6923(2) 0.130(2) Uani 0.3262 1 d D . P C 2
Zn43 Zn 0.3194(4) 0.8640(10) 0.7214(5) 0.182(9) Uani 0.3262 1 d D . P C 2
I406 I 0.3615(3) 0.8312(5) 0.7992(2) 0.152(4) Uani 0.3262 1 d D . P C 2
I404 I 0.47574(7) 0.3501(2) 0.36583(6) 0.0845(6) Uani 0.5428 1 d D . P A 2
I403 I 0.38430(8) 0.26200(16) 0.44504(9) 0.0876(5) Uani 0.5428 1 d D . P A 2
Zn42 Zn 0.41955(15) 0.3779(3) 0.40628(14) 0.107(3) Uani 0.5428 1 d D . P A 2
I503 I 0.3577(8) 0.287(2) 0.4444(9) 0.080 Uiso 0.0268 1 d D U P A 3
I504 I 0.4592(8) 0.325(2) 0.3862(10) 0.080 Uiso 0.0268 1 d D U P A 3
Zn52 Zn 0.4027(7) 0.395(3) 0.4157(6) 0.080 Uiso 0.0268 1 d D U P A 3
I505 I 0.2449(2) 0.7853(6) 0.6661(3) 0.172(4) Uani 0.2532 1 d . . P C 3
I506 I 0.3444(4) 0.7984(4) 0.7778(4) 0.213(5) Uani 0.2532 1 d . . P C 3
Zn53 Zn 0.3152(4) 0.8484(10) 0.7098(10) 0.162(7) Uani 0.2532 1 d . . P C 3
I401 I 0.1529(3) 0.4161(8) 0.0113(5) 0.080 Uiso 0.0517(12) 1 d . U P B 2
I402 I 0.1162(4) 0.2539(9) 0.1143(4) 0.080 Uiso 0.0517(12) 1 d . U P B 2
Zn41 Zn 0.1314(7) 0.4007(17) 0.0882(9) 0.080 Uiso 0.0517(12) 1 d . U P B 2
C330 C 0.5652(5) 1.0070(12) 0.5862(6) 0.160(7) Uani 1 1 d . . . . .
H330 H 0.576258 1.043819 0.610870 0.193 Uiso 1 1 calc R U . . .

loop_
_atom_site_aniso_label
_atom_site_aniso_U_11
_atom_site_aniso_U_22
_atom_site_aniso_U_33
_atom_site_aniso_U_23
_atom_site_aniso_U_13
_atom_site_aniso_U_12
I304 0.186(5) 0.130(4) 0.234(6) -0.026(3) -0.045(4) 0.089(3)
I303 0.227(5) 0.066(2) 0.233(5) 0.030(2) -0.117(3) -0.053(2)
I305 0.1212(18) 0.0458(10) 0.133(2) -0.0087(13) 0.0121(15) -0.0157(10)
I306 0.165(2) 0.0548(12) 0.1099(15) 0.0101(10) -0.0257(14) 0.0102(13)
Zn32 0.065(3) 0.043(4) 0.118(5) 0.012(3) 0.001(3) 0.005(2)
Zn33 0.107(3) 0.030(3) 0.112(2) 0.0009(19) 0.000(3) 0.001(2)
N304 0.080(4) 0.032(3) 0.125(5) -0.005(3) -0.025(4) 0.006(3)
N302 0.082(4) 0.035(3) 0.121(5) -0.006(3) -0.034(4) 0.008(3)
N309 0.087(4) 0.067(4) 0.089(4) -0.009(4) -0.025(4) -0.004(3)
N308 0.094(5) 0.058(4) 0.103(5) -0.007(4) -0.026(5) -0.013(3)
N307 0.096(5) 0.064(4) 0.095(5) -0.006(4) -0.016(4) -0.010(4)
N306 0.093(4) 0.048(3) 0.112(5) 0.001(4) -0.027(4) 0.013(3)
N303 0.089(4) 0.049(3) 0.121(5) 0.011(4) -0.022(4) 0.014(3)
N310 0.090(4) 0.055(4) 0.112(5) -0.004(4) -0.020(4) -0.007(3)
N311 0.090(5) 0.059(4) 0.156(8) 0.008(5) -0.023(5) -0.017(4)
C327 0.085(5) 0.041(4) 0.108(6) -0.008(4) -0.025(5) -0.001(3)
N301 0.100(5) 0.049(3) 0.149(7) -0.030(4) -0.066(5) 0.029(3)
N305 0.133(7) 0.045(4) 0.190(10) 0.000(6) -0.002(7) -0.010(5)
C320 0.077(4) 0.043(4) 0.108(6) 0.002(4) -0.033(5) -0.010(3)
C321 0.079(5) 0.063(5) 0.083(5) -0.003(4) -0.022(4) 0.002(4)
C326 0.080(5) 0.058(4) 0.098(5) 0.001(4) -0.019(5) 0.015(4)
C319 0.076(5) 0.076(5) 0.098(5) -0.007(5) -0.022(4) 0.001(4)
C325 0.080(5) 0.056(4) 0.097(5) 0.004(4) -0.023(5) -0.014(4)
C303 0.080(5) 0.047(4) 0.133(7) -0.005(5) -0.020(5) 0.013(3)
C306 0.109(6) 0.043(4) 0.108(6) -0.003(4) -0.035(5) 0.021(4)
C324 0.086(5) 0.051(4) 0.095(5) 0.012(4) -0.022(5) -0.015(4)
C307 0.101(6) 0.033(3) 0.130(7) -0.003(4) -0.017(6) 0.006(4)
N312 0.172(10) 0.040(4) 0.188(11) -0.002(5) 0.069(9) 0.002(5)
C308 0.081(4) 0.033(3) 0.118(6) -0.006(4) -0.017(4) 0.004(3)
C329 0.094(5) 0.062(5) 0.117(7) -0.004(5) -0.018(5) -0.007(4)
C316 0.087(5) 0.042(3) 0.104(5) -0.005(4) -0.028(4) 0.006(3)
C328 0.094(6) 0.057(5) 0.123(8) -0.013(5) -0.024(6) -0.016(4)
C314 0.131(7) 0.039(4) 0.120(7) -0.002(4) -0.062(6) -0.008(4)
C309 0.102(6) 0.031(3) 0.134(7) 0.004(4) -0.016(5) 0.005(3)
C334 0.081(5) 0.061(5) 0.119(7) 0.008(5) -0.011(5) 0.009(4)
C305 0.106(6) 0.051(4) 0.162(10) -0.009(6) -0.059(7) 0.010(4)
C315 0.117(7) 0.042(4) 0.128(7) 0.000(5) -0.065(6) -0.005(4)
C323 0.139(10) 0.074(7) 0.156(11) -0.021(8) -0.014(10) -0.023(7)
C304 0.108(6) 0.043(4) 0.148(8) 0.000(5) -0.055(6) 0.001(4)
C301 0.117(7) 0.067(5) 0.144(9) -0.009(6) -0.052(7) 0.024(5)
C310 0.107(6) 0.044(4) 0.184(12) 0.021(6) -0.027(7) 0.010(4)
C322 0.134(8) 0.093(7) 0.122(8) -0.029(7) 0.017(7) -0.058(7)
C311 0.128(9) 0.054(5) 0.193(13) 0.033(7) 0.003(9) 0.029(6)
C312 0.136(9) 0.053(5) 0.232(17) 0.001(8) -0.016(10) -0.018(6)
C318 0.142(9) 0.061(5) 0.171(11) -0.008(6) -0.102(9) 0.007(5)
C302 0.125(7) 0.049(4) 0.154(9) -0.006(5) -0.079(7) 0.008(5)
C317 0.142(9) 0.053(5) 0.163(10) 0.018(6) -0.077(8) -0.016(5)
C331 0.136(10) 0.134(11) 0.190(14) -0.068(11) 0.035(10) -0.072(9)
C332 0.172(14) 0.097(9) 0.195(16) -0.034(11) 0.035(13) -0.014(9)
C313 0.116(7) 0.051(5) 0.172(11) -0.001(6) -0.035(7) 0.006(5)
C335 0.110(8) 0.104(9) 0.207(15) -0.039(10) 0.035(10) -0.015(7)
C336 0.142(11) 0.121(11) 0.178(14) -0.050(11) 0.010(11) 0.017(10)
C333 0.135(9) 0.072(6) 0.158(11) -0.026(7) 0.033(9) -0.012(6)
I302 0.1728(11) 0.0530(4) 0.272(2) -0.0094(7) -0.1248(13) -0.0040(4)
Zn31 0.0919(9) 0.0666(8) 0.1734(18) -0.0399(10) -0.0625(11) 0.0271(7)
I301 0.1137(7) 0.248(2) 0.1773(14) -0.1149(14) -0.0318(8) 0.0416(10)
I405 0.164(7) 0.052(3) 0.180(7) -0.045(4) 0.050(5) -0.041(3)
Zn43 0.308(19) 0.031(5) 0.238(18) -0.009(8) 0.131(13) 0.027(7)
I406 0.237(10) 0.083(5) 0.145(5) 0.027(4) 0.058(6) 0.079(6)
I404 0.0855(9) 0.0789(12) 0.0778(6) 0.0016(8) -0.0117(7) 0.0198(8)
I403 0.1038(10) 0.0473(8) 0.0994(8) 0.0045(7) -0.0102(9) -0.0087(7)
Zn42 0.134(5) 0.058(4) 0.092(3) -0.019(2) -0.065(3) 0.010(3)
I505 0.132(4) 0.087(3) 0.319(11) -0.101(6) 0.099(6) -0.061(3)
I506 0.274(9) 0.069(3) 0.295(12) 0.034(5) 0.053(8) 0.014(4)
Zn53 0.140(9) 0.024(4) 0.36(2) -0.038(7) 0.140(11) -0.012(4)
C330 0.158(12) 0.169(15) 0.143(11) -0.051(11) 0.001(10) -0.111(12)

loop_
_atom_type_symbol
_atom_type_description
_atom_type_scat_dispersion_real
_atom_type_scat_dispersion_imag
_atom_type_scat_source
C C 0.0181 0.0091 'International Tables Vol C Tables 4.2.6.8 and 6.1.1.4'
H H 0.0000 0.0000 'International Tables Vol C Tables 4.2.6.8 and 6.1.1.4'
I I -0.3257 6.8362 'International Tables Vol C Tables 4.2.6.8 and 6.1.1.4'
N N 0.0311 0.0180 'International Tables Vol C Tables 4.2.6.8 and 6.1.1.4'
Zn Zn -1.5491 0.6778 'International Tables Vol C Tables 4.2.6.8 and 6.1.1.4'

loop_
_exptl_crystal_face_index_h
_exptl_crystal_face_index_k
_exptl_crystal_face_index_l
_exptl_crystal_face_perp_dist
1 0 0 0.0596
0 0 -1 0.0266
0 0 1 0.0171
-1 -1 1 0.0914
1 1 -1 0.0752
1 -1 -1 0.0971
-1 1 1 0.0864
2 0 -1 0.0572
-2 0 1 0.0469
-2 0 -1 0.0421
2 -1 2 0.0847
-1 -2 0 0.1006
-1 2 0 0.0939

loop_
_geom_angle_atom_site_label_1
_geom_angle_atom_site_label_2
_geom_angle_atom_site_label_3
_geom_angle
_geom_angle_site_symmetry_1
_geom_angle_site_symmetry_3
_geom_angle_publ_flag
I303 Zn32 I304 129.4(3) . . ?
N307 Zn32 I304 105.6(4) . . ?
N307 Zn32 I303 109.0(4) . . ?
N307 Zn32 N306 98.0(4) . . ?
N306 Zn32 I304 104.8(4) . . ?
N306 Zn32 I303 105.7(3) . . ?
I501 Zn51 I502 122.1(11) . . ?
N311 Zn51 I502 93.3(10) 8_465 . ?
N311 Zn51 I501 123.2(12) 8_465 . ?
N301 Zn51 I502 94.1(9) . . ?
N301 Zn51 I501 125.4(13) . . ?
N301 Zn51 N311 89.8(10) . 8_465 ?
I305 Zn33 I306 120.1(3) . . ?
N305 Zn33 I305 108.8(4) 6_576 . ?
N305 Zn33 I306 109.6(5) 6_576 . ?
N312 Zn33 I305 103.1(5) . . ?
N312 Zn33 I306 113.2(5) . . ?
N312 Zn33 N305 99.9(5) . 6_576 ?
C307 N304 C308 113.5(6) . . ?
C308 N302 C306 113.8(7) . . ?
C325 N309 C324 114.6(9) . . ?
C324 N308 C326 114.6(8) . . ?
C319 N307 Zn32 122.4(8) . . ?
C319 N307 Zn42 122.0(8) . . ?
C319 N307 Zn52 139.8(12) . . ?
C323 N307 Zn32 116.5(7) . . ?
C323 N307 C319 120.9(10) . . ?
C323 N307 Zn42 116.9(7) . . ?
C323 N307 Zn52 97.5(11) . . ?
C314 N306 Zn32 121.5(5) . . ?
C314 N306 Zn42 121.3(5) . . ?
C314 N306 Zn52 120.1(11) . . ?
C318 N306 Zn32 120.9(6) . . ?
C318 N306 C314 117.4(7) . . ?
C318 N306 Zn42 121.1(6) . . ?
C318 N306 Zn52 120.0(11) . . ?
C307 N303 C306 116.1(7) . . ?
C326 N310 C325 114.7(8) . . ?
C329 N311 Zn51 105.0(10) . 8_566 ?
C329 N311 Zn31 122.9(10) . 8_566 ?
C329 N311 Zn41 149.0(11) . 8_566 ?
Zn31 N311 Zn51 20.5(5) 8_566 8_566 ?
Zn31 N311 Zn41 27.2(6) 8_566 8_566 ?
C330 N311 Zn51 133.7(9) . 8_566 ?
C330 N311 C329 120.1(9) . . ?
C330 N311 Zn31 117.0(8) . 8_566 ?
C330 N311 Zn41 90.5(9) . 8_566 ?
C328 C327 C325 123.3(8) . . ?
C328 C327 C331 120.5(10) . . ?
C331 C327 C325 116.0(11) . . ?
C305 N301 Zn51 134.9(10) . . ?
C305 N301 C301 117.5(7) . . ?
C305 N301 Zn31 123.0(6) . . ?
C305 N301 Zn41 101.2(11) . . ?
C301 N301 Zn51 101.4(10) . . ?
C301 N301 Zn31 119.2(6) . . ?
C301 N301 Zn41 137.9(10) . . ?
Zn33 N305 Zn53 20.7(8) 6_575 6_575 ?
C311 N305 Zn33 128.6(8) . 6_575 ?
C311 N305 Zn43 116.6(9) . 6_575 ?
C311 N305 Zn53 108.2(10) . 6_575 ?
C312 N305 Zn33 113.3(9) . 6_575 ?
C312 N305 C311 117.9(9) . . ?
C312 N305 Zn43 125.2(10) . 6_575 ?
C312 N305 Zn53 132.8(10) . 6_575 ?
C321 C320 H320 121.2 . . ?
C321 C320 C319 117.6(8) . . ?
C319 C320 H320 121.2 . . ?
C320 C321 C324 119.7(8) . . ?
C320 C321 C322 121.8(9) . . ?
C322 C321 C324 118.4(11) . . ?
N308 C326 C334 117.9(9) . . ?
N310 C326 N308 124.6(10) . . ?
N310 C326 C334 117.6(8) . . ?
N307 C319 C320 121.7(10) . . ?
N307 C319 H319 119.2 . . ?
C320 C319 H319 119.2 . . ?
N309 C325 N310 125.4(8) . . ?
N309 C325 C327 117.2(10) . . ?
N310 C325 C327 117.4(8) . . ?
C304 C303 C306 120.3(8) . . ?
C302 C303 C306 123.1(8) . . ?
C302 C303 C304 116.4(8) . . ?
N302 C306 C303 116.0(7) . . ?
N303 C306 N302 124.8(7) . . ?
N303 C306 C303 119.1(7) . . ?
N309 C324 C321 118.6(10) . . ?
N308 C324 N309 126.0(9) . . ?
N308 C324 C321 115.4(8) . . ?
N304 C307 C309 114.4(7) . . ?
N303 C307 N304 125.2(7) . . ?
N303 C307 C309 120.3(8) . . ?
C332 N312 Zn33 128.3(12) . . ?
C332 N312 Zn43 120.8(13) . . ?
C332 N312 Zn53 109.4(13) . . ?
C336 N312 Zn33 115.4(12) . . ?
C336 N312 C332 115.2(15) . . ?
C336 N312 Zn43 124.0(12) . . ?
C336 N312 Zn53 135.3(13) . . ?
N304 C308 C316 115.3(6) . . ?
N302 C308 N304 126.1(7) . . ?
N302 C308 C316 118.6(6) . . ?
N311 C329 H329 119.8 . . ?
N311 C329 C328 120.3(12) . . ?
C328 C329 H329 119.8 . . ?
C315 C316 C308 120.0(7) . . ?
C317 C316 C308 119.9(7) . . ?
C317 C316 C315 120.1(8) . . ?
C327 C328 C329 121.8(10) . . ?
C327 C328 H328 119.1 . . ?
C329 C328 H328 119.1 . . ?
N306 C314 H314 118.2 . . ?
N306 C314 C315 123.6(7) . . ?
C315 C314 H314 118.2 . . ?
C310 C309 C307 120.7(8) . . ?
C310 C309 C313 118.0(8) . . ?
C313 C309 C307 121.2(8) . . ?
C335 C334 C326 120.7(10) . . ?
C335 C334 C333 118.0(12) . . ?
C333 C334 C326 120.8(10) . . ?
N301 C305 H305 118.2 . . ?
N301 C305 C304 123.5(9) . . ?
C304 C305 H305 118.2 . . ?
C316 C315 C314 116.9(7) . . ?
C316 C315 H315 121.6 . . ?
C314 C315 H315 121.6 . . ?
N307 C323 H323 118.7 . . ?
N307 C323 C322 122.6(12) . . ?
C322 C323 H323 118.7 . . ?
C303 C304 H304 120.3 . . ?
C305 C304 C303 119.4(9) . . ?
C305 C304 H304 120.3 . . ?
N301 C301 H301 118.8 . . ?
N301 C301 C302 122.5(9) . . ?
C302 C301 H301 118.8 . . ?
C309 C310 H310 121.6 . . ?
C309 C310 C311 116.7(10) . . ?
C311 C310 H310 121.6 . . ?
C321 C322 C323 114.7(13) . . ?
C321 C322 H322 122.7 . . ?
C323 C322 H322 122.7 . . ?
N305 C311 C310 123.5(10) . . ?
N305 C311 H311 118.2 . . ?
C310 C311 H311 118.2 . . ?
N305 C312 H312 116.8 . . ?
N305 C312 C313 126.4(12) . . ?
C313 C312 H312 116.8 . . ?
N306 C318 H318 117.9 . . ?
N306 C318 C317 124.2(8) . . ?
C317 C318 H318 117.9 . . ?
C303 C302 C301 120.5(9) . . ?
C303 C302 H302 119.8 . . ?
C301 C302 H302 119.8 . . ?
C316 C317 C318 117.8(9) . . ?
C316 C317 H317 121.1 . . ?
C318 C317 H317 121.1 . . ?
C327 C331 H331 123.8 . . ?
C327 C331 C330 112.5(15) . . ?
C330 C331 H331 123.8 . . ?
N312 C332 H332 116.8 . . ?
N312 C332 C333 126.4(16) . . ?
C333 C332 H332 116.8 . . ?
C309 C313 C312 117.1(10) . . ?
C309 C313 H313 121.4 . . ?
C312 C313 H313 121.4 . . ?
C334 C335 H335 122.1 . . ?
C334 C335 C336 115.8(13) . . ?
C336 C335 H335 122.1 . . ?
N312 C336 C335 125.8(15) . . ?
N312 C336 H336 117.1 . . ?
C335 C336 H336 117.1 . . ?
C334 C333 H333 121.4 . . ?
C332 C333 C334 117.2(13) . . ?
C332 C333 H333 121.4 . . ?
N311 Zn31 I302 108.2(3) 8_465 . ?
N311 Zn31 I301 106.8(4) 8_465 . ?
N301 Zn31 N311 100.3(3) . 8_465 ?
N301 Zn31 I302 106.8(3) . . ?
N301 Zn31 I301 107.0(3) . . ?
I302 Zn31 I301 125.00(9) . . ?
N305 Zn43 N312 105.0(8) 6_576 . ?
N305 Zn43 I405 115.8(8) 6_576 . ?
N305 Zn43 I406 102.5(7) 6_576 . ?
N312 Zn43 I405 107.9(7) . . ?
N312 Zn43 I406 102.9(7) . . ?
I405 Zn43 I406 121.1(7) . . ?
N307 Zn42 I404 108.8(4) . . ?
N307 Zn42 I403 106.3(3) . . ?
N306 Zn42 N307 97.6(3) . . ?
N306 Zn42 I404 102.2(3) . . ?
N306 Zn42 I403 111.7(3) . . ?
I404 Zn42 I403 126.5(2) . . ?
N307 Zn52 N306 108.7(18) . . ?
N307 Zn52 I503 124.2(13) . . ?
N307 Zn52 I504 94.4(13) . . ?
N306 Zn52 I503 114.6(12) . . ?
N306 Zn52 I504 93.9(13) . . ?
I503 Zn52 I504 115.4(17) . . ?
N305 Zn53 I505 112.1(8) 6_576 . ?
N305 Zn53 I506 101.0(10) 6_576 . ?
N312 Zn53 N305 100.9(8) . 6_576 ?
N312 Zn53 I505 116.9(12) . . ?
N312 Zn53 I506 100.4(10) . . ?
I506 Zn53 I505 122.4(8) . . ?
N311 Zn41 I401 79.8(9) 8_465 . ?
N311 Zn41 I402 119.8(11) 8_465 . ?
N301 Zn41 N311 104.3(12) . 8_465 ?
N301 Zn41 I401 78.7(10) . . ?
N301 Zn41 I402 134.1(14) . . ?
I402 Zn41 I401 119.4(11) . . ?
N311 C330 C331 124.7(12) . . ?
N311 C330 H330 117.6 . . ?
C331 C330 H330 117.6 . . ?

loop_
_geom_bond_atom_site_label_1
_geom_bond_atom_site_label_2
_geom_bond_distance
_geom_bond_site_symmetry_2
_geom_bond_publ_flag
I304 Zn32 2.515(7) . ?
I303 Zn32 2.493(7) . ?
I502 Zn51 2.535(19) . ?
I501 Zn51 2.527(18) . ?
I305 Zn33 2.506(7) . ?
I306 Zn33 2.569(6) . ?
Zn32 N307 2.077(10) . ?
Zn32 N306 2.079(8) . ?
Zn51 N311 2.39(4) 8_465 ?
Zn51 N301 2.085(19) . ?
Zn33 N305 2.103(11) 6_576 ?
Zn33 N312 2.065(15) . ?
N304 C307 1.350(11) . ?
N304 C308 1.354(10) . ?
N302 C306 1.360(11) . ?
N302 C308 1.321(10) . ?
N309 C325 1.311(12) . ?
N309 C324 1.329(12) . ?
N308 C326 1.346(11) . ?
N308 C324 1.332(13) . ?
N307 C319 1.328(13) . ?
N307 C323 1.261(18) . ?
N307 Zn42 2.091(9) . ?
N307 Zn52 1.93(2) . ?
N306 C314 1.318(11) . ?
N306 C318 1.297(13) . ?
N306 Zn42 2.077(8) . ?
N306 Zn52 1.93(2) . ?
N303 C306 1.322(11) . ?
N303 C307 1.313(12) . ?
N310 C326 1.328(12) . ?
N310 C325 1.359(13) . ?
N311 C329 1.320(14) . ?
N311 Zn31 2.065(8) 8_566 ?
N311 Zn41 2.31(3) 8_566 ?
N311 C330 1.302(19) . ?
C327 C325 1.467(13) . ?
C327 C328 1.344(16) . ?
C327 C331 1.424(17) . ?
N301 C305 1.331(13) . ?
N301 C301 1.347(14) . ?
N301 Zn31 2.055(7) . ?
N301 Zn41 1.67(3) . ?
N305 C311 1.288(17) . ?
N305 C312 1.238(17) . ?
N305 Zn43 1.974(17) 6_575 ?
N305 Zn53 2.232(16) 6_575 ?
C320 H320 0.9500 . ?
C320 C321 1.373(14) . ?
C320 C319 1.400(13) . ?
C321 C324 1.496(13) . ?
C321 C322 1.372(14) . ?
C326 C334 1.473(15) . ?
C319 H319 0.9500 . ?
C303 C306 1.454(12) . ?
C303 C304 1.417(12) . ?
C303 C302 1.377(13) . ?
C307 C309 1.478(10) . ?
N312 C332 1.32(2) . ?
N312 C336 1.26(2) . ?
N312 Zn43 2.049(18) . ?
N312 Zn53 1.90(2) . ?
C308 C316 1.502(11) . ?
C329 H329 0.9500 . ?
C329 C328 1.372(14) . ?
C316 C315 1.373(12) . ?
C316 C317 1.351(13) . ?
C328 H328 0.9500 . ?
C314 H314 0.9500 . ?
C314 C315 1.387(12) . ?
C309 C310 1.367(13) . ?
C309 C313 1.390(14) . ?
C334 C335 1.361(18) . ?
C334 C333 1.409(16) . ?
C305 H305 0.9500 . ?
C305 C304 1.368(13) . ?
C315 H315 0.9500 . ?
C323 H323 0.9500 . ?
C323 C322 1.475(18) . ?
C304 H304 0.9500 . ?
C301 H301 0.9500 . ?
C301 C302 1.378(13) . ?
C310 H310 0.9500 . ?
C310 C311 1.436(15) . ?
C322 H322 0.9500 . ?
C311 H311 0.9500 . ?
C312 H312 0.9500 . ?
C312 C313 1.385(15) . ?
C318 H318 0.9500 . ?
C318 C317 1.378(15) . ?
C302 H302 0.9500 . ?
C317 H317 0.9500 . ?
C331 H331 0.9500 . ?
C331 C330 1.448(19) . ?
C332 H332 0.9500 . ?
C332 C333 1.35(2) . ?
C313 H313 0.9500 . ?
C335 H335 0.9500 . ?
C335 C336 1.44(2) . ?
C336 H336 0.9500 . ?
C333 H333 0.9500 . ?
I302 Zn31 2.513(3) . ?
Zn31 I301 2.525(3) . ?
I405 Zn43 2.497(14) . ?
Zn43 I406 2.575(16) . ?
I404 Zn42 2.523(6) . ?
I403 Zn42 2.539(6) . ?
I503 Zn52 2.512(17) . ?
I504 Zn52 2.524(18) . ?
I505 Zn53 2.697(19) . ?
I506 Zn53 2.25(3) . ?
I401 Zn41 2.60(3) . ?
I402 Zn41 2.43(3) . ?
C330 H330 0.9500 . ?

loop_
_geom_torsion_atom_site_label_1
_geom_torsion_atom_site_label_2
_geom_torsion_atom_site_label_3
_geom_torsion_atom_site_label_4
_geom_torsion
_geom_torsion_site_symmetry_1
_geom_torsion_site_symmetry_2
_geom_torsion_site_symmetry_3
_geom_torsion_site_symmetry_4
_geom_torsion_publ_flag
Zn32 N307 C319 C320 167.4(6) . . . . ?
Zn32 N307 C323 C322 -166.6(10) . . . . ?
Zn32 N306 C314 C315 -172.0(10) . . . . ?
Zn32 N306 C318 C317 171.2(14) . . . . ?
Zn51 N311 C329 C328 167.2(9) 8_566 . . . ?
Zn51 N311 C330 C331 -164.1(15) 8_566 . . . ?
Zn51 N301 C305 C304 147.2(16) . . . . ?
Zn51 N301 C301 C302 -160.2(16) . . . . ?
Zn33 N305 C311 C310 179.2(12) 6_575 . . . ?
Zn33 N305 C312 C313 178.2(16) 6_575 . . . ?
Zn33 N312 C332 C333 -173.5(13) . . . . ?
Zn33 N312 C336 C335 178.4(14) . . . . ?
N304 C307 C309 C310 -171.3(12) . . . . ?
N304 C307 C309 C313 5.0(17) . . . . ?
N304 C308 C316 C315 -179.8(11) . . . . ?
N304 C308 C316 C317 2.4(16) . . . . ?
N302 C308 C316 C315 0.0(16) . . . . ?
N302 C308 C316 C317 -177.7(12) . . . . ?
N308 C326 C334 C335 168.9(11) . . . . ?
N308 C326 C334 C333 -19.4(13) . . . . ?
N307 C323 C322 C321 -7.0(19) . . . . ?
N306 C314 C315 C316 0(2) . . . . ?
N306 C318 C317 C316 2(3) . . . . ?
N303 C307 C309 C310 7.4(19) . . . . ?
N303 C307 C309 C313 -176.4(13) . . . . ?
N310 C326 C334 C335 -11.8(14) . . . . ?
N310 C326 C334 C333 159.9(9) . . . . ?
N311 C329 C328 C327 3.0(15) . . . . ?
C327 C331 C330 N311 -2(3) . . . . ?
N301 C305 C304 C303 0(2) . . . . ?
N301 C301 C302 C303 6(2) . . . . ?
N305 C312 C313 C309 6(3) . . . . ?
C320 C321 C324 N309 1.9(11) . . . . ?
C320 C321 C324 N308 -176.9(7) . . . . ?
C320 C321 C322 C323 3.9(16) . . . . ?
C321 C320 C319 N307 4.8(12) . . . . ?
C326 N308 C324 N309 -2.6(12) . . . . ?
C326 N308 C324 C321 176.1(7) . . . . ?
C326 N310 C325 N309 2.8(12) . . . . ?
C326 N310 C325 C327 -177.6(7) . . . . ?
C326 C334 C335 C336 -175.3(12) . . . . ?
C326 C334 C333 C332 178.0(12) . . . . ?
C319 N307 C323 C322 9.1(18) . . . . ?
C319 C320 C321 C324 -178.6(7) . . . . ?
C319 C320 C321 C322 -3.1(13) . . . . ?
C325 N309 C324 N308 4.8(12) . . . . ?
C325 N309 C324 C321 -173.9(7) . . . . ?
C325 N310 C326 N308 -0.3(11) . . . . ?
C325 N310 C326 C334 -179.5(7) . . . . ?
C325 C327 C328 C329 -177.1(8) . . . . ?
C325 C327 C331 C330 176.8(13) . . . . ?
C306 N302 C308 N304 3.4(15) . . . . ?
C306 N302 C308 C316 -176.4(9) . . . . ?
C306 N303 C307 N304 3.6(17) . . . . ?
C306 N303 C307 C309 -174.9(11) . . . . ?
C306 C303 C304 C305 177.8(12) . . . . ?
C306 C303 C302 C301 179.4(13) . . . . ?
C324 N309 C325 N310 -4.9(12) . . . . ?
C324 N309 C325 C327 175.5(7) . . . . ?
C324 N308 C326 N310 0.1(11) . . . . ?
C324 N308 C326 C334 179.4(7) . . . . ?
C324 C321 C322 C323 179.4(9) . . . . ?
C307 N304 C308 N302 2.4(15) . . . . ?
C307 N304 C308 C316 -177.7(9) . . . . ?
C307 N303 C306 N302 3.5(17) . . . . ?
C307 N303 C306 C303 -179.4(10) . . . . ?
C307 C309 C310 C311 177.3(12) . . . . ?
C307 C309 C313 C312 -178.5(14) . . . . ?
N312 C332 C333 C334 6(3) . . . . ?
C308 N304 C307 N303 -6.3(16) . . . . ?
C308 N304 C307 C309 172.3(10) . . . . ?
C308 N302 C306 N303 -6.6(16) . . . . ?
C308 N302 C306 C303 176.1(10) . . . . ?
C308 C316 C315 C314 -178.7(11) . . . . ?
C308 C316 C317 C318 178.0(13) . . . . ?
C329 N311 C330 C331 2(3) . . . . ?
C328 C327 C325 N309 18.3(12) . . . . ?
C328 C327 C325 N310 -161.3(8) . . . . ?
C328 C327 C331 C330 2(2) . . . . ?
C314 N306 C318 C317 -3(2) . . . . ?
C309 C310 C311 N305 -3(2) . . . . ?
C334 C335 C336 N312 -13(3) . . . . ?
C305 N301 C301 C302 -4(2) . . . . ?
C305 N301 Zn41 N311 157.2(11) . . . 8_465 ?
C305 N301 Zn41 I401 -126.6(9) . . . . ?
C305 N301 Zn41 I402 -6(2) . . . . ?
C315 C316 C317 C318 0(2) . . . . ?
C323 N307 C319 C320 -8.0(14) . . . . ?
C304 C303 C306 N302 0.5(16) . . . . ?
C304 C303 C306 N303 -177.0(11) . . . . ?
C304 C303 C302 C301 -4(2) . . . . ?
C301 N301 C305 C304 0(2) . . . . ?
C301 N301 Zn41 N311 0(2) . . . 8_465 ?
C301 N301 Zn41 I401 76.1(18) . . . . ?
C301 N301 Zn41 I402 -163.7(15) . . . . ?
C310 C309 C313 C312 -2(2) . . . . ?
C322 C321 C324 N309 -173.7(9) . . . . ?
C322 C321 C324 N308 7.5(12) . . . . ?
C311 N305 C312 C313 -7(3) . . . . ?
C312 N305 C311 C310 6(2) . . . . ?
C318 N306 C314 C315 3(2) . . . . ?
C302 C303 C306 N302 176.5(12) . . . . ?
C302 C303 C306 N303 -0.9(19) . . . . ?
C302 C303 C304 C305 1.6(19) . . . . ?
C317 C316 C315 C314 -1(2) . . . . ?
C331 C327 C325 N309 -156.0(11) . . . . ?
C331 C327 C325 N310 24.4(13) . . . . ?
C331 C327 C328 C329 -3.1(16) . . . . ?
C332 N312 C336 C335 9(3) . . . . ?
C332 N312 Zn53 N305 -139.4(13) . . . 6_576 ?
C332 N312 Zn53 I505 -17.6(16) . . . . ?
C332 N312 Zn53 I506 117.1(12) . . . . ?
C313 C309 C310 C311 1(2) . . . . ?
C335 C334 C333 C332 -10.1(19) . . . . ?
C336 N312 C332 C333 -6(3) . . . . ?
C336 N312 Zn53 N305 38(2) . . . 6_576 ?
C336 N312 Zn53 I505 160.2(17) . . . . ?
C336 N312 Zn53 I506 -65(2) . . . . ?
C333 C334 C335 C336 13(2) . . . . ?
Zn31 N311 C329 C328 178.3(7) 8_566 . . . ?
Zn31 N311 C330 C331 -178.8(16) 8_566 . . . ?
Zn31 N301 C305 C304 173.8(11) . . . . ?
Zn31 N301 C301 C302 -177.1(11) . . . . ?
Zn43 N305 C311 C310 179.0(13) 6_575 . . . ?
Zn43 N305 C312 C313 180.0(15) 6_575 . . . ?
Zn43 N312 C332 C333 174.6(15) . . . . ?
Zn43 N312 C336 C335 -171.3(14) . . . . ?
Zn42 N307 C319 C320 167.4(6) . . . . ?
Zn42 N307 C323 C322 -166.6(10) . . . . ?
Zn42 N306 C314 C315 -171.5(11) . . . . ?
Zn42 N306 C318 C317 170.6(14) . . . . ?
Zn52 N307 C319 C320 153.3(18) . . . . ?
Zn52 N307 C323 C322 -158.9(15) . . . . ?
Zn52 N306 C314 C315 164.3(16) . . . . ?
Zn52 N306 C318 C317 -165.2(17) . . . . ?
Zn53 N305 C311 C310 175.0(14) 6_575 . . . ?
Zn53 N305 C312 C313 -173.4(16) 6_575 . . . ?
Zn53 N312 C332 C333 172.6(17) . . . . ?
Zn53 N312 C336 C335 -168.7(16) . . . . ?
Zn41 N311 C329 C328 167.1(16) 8_566 . . . ?
Zn41 N311 C330 C331 -173(2) 8_566 . . . ?
Zn41 N301 C305 C304 -162.6(15) . . . . ?
Zn41 N301 C301 C302 151.2(17) . . . . ?
C330 N311 C329 C328 -2.3(17) . . . . ?

loop_
_exptl_oxdiff_crystal_face_indexfrac_h
_exptl_oxdiff_crystal_face_indexfrac_k
_exptl_oxdiff_crystal_face_indexfrac_l
_exptl_oxdiff_crystal_face_x
_exptl_oxdiff_crystal_face_y
_exptl_oxdiff_crystal_face_z
0.9998 -0.0003 0.0001 -0.0082 0.0410 -0.0181
-0.0001 0.0006 -1.0003 0.0516 -0.0009 -0.0002
0.0001 -0.0006 1.0003 -0.0516 0.0009 0.0002
-0.9990 -1.0003 0.9999 -0.0424 0.0018 0.1120
0.9990 1.0003 -0.9999 0.0424 -0.0018 -0.1120
1.0005 -0.9996 -1.0005 0.0444 0.0820 0.0753
-1.0005 0.9996 1.0005 -0.0444 -0.0820 -0.0753
1.9996 0.0000 -1.0001 0.0352 0.0811 -0.0365
-1.9996 -0.0000 1.0001 -0.0352 -0.0811 0.0365
-1.9997 0.0012 -1.0005 0.0680 -0.0829 0.0361
2.0005 -1.0017 2.0006 -0.1186 0.1257 0.0578
-0.9984 -1.9996 -0.0007 0.0103 0.0428 0.2055
-1.0013 2.0002 0.0005 0.0062 -0.1248 -0.1692

loop_
_smtbx_masks_void_nr
_smtbx_masks_void_average_x
_smtbx_masks_void_average_y
_smtbx_masks_void_average_z
_smtbx_masks_void_volume
_smtbx_masks_void_count_electrons
_smtbx_masks_void_content
1 -0.479 -0.216 -0.229 3565.8 971.8 ?
2 -0.056 -0.910 -0.306 3565.8 971.8 ?
